data_7213285
loop_
_publ_author_name
'Schobert, Rainer'
'Siegfried, Sven'
'Nieuwenhuyzen, Mark'
'Milius, Wolfgang'
'Hampel, Frank'

_publ_section_title
;
 Selective C-acylation of CH-active dicarbonyl compounds with
 ketenylidenetriphenylphosphorane: syntheses and structures of
 3-phosphoranylideneacyltetronic acids,
 3-phosphoranylideneacyl-4-oxocoumarins, and
 4-phosphoranylideneacylpyrazol-5-ones
;
_journal_issue 11
_journal_name_full 'Journal of the Chemical Society, Perkin Transactions 1'
_journal_page_first 1723
_journal_paper_doi 10.1039/b001541p
_journal_year 2000
_chemical_formula_sum 'C31 H30 O4 P'
_chemical_formula_weight 497.52
_chemical_name_systematic
; 
 ? 
;
_space_group_IT_number 15
_symmetry_cell_setting monoclinic
_symmetry_space_group_name_Hall '-C 2yc'
_symmetry_space_group_name_H-M 'C 1 2/c 1'
_atom_sites_solution_hydrogens geom
_atom_sites_solution_primary direct
_atom_sites_solution_secondary difmap
_audit_creation_method SHELXL
_cell_angle_alpha 90.00
_cell_angle_beta 103.679(8)
_cell_angle_gamma 90.00
_cell_formula_units_Z 8
_cell_length_a 25.351(3)
_cell_length_b 12.9583(12)
_cell_length_c 16.409(2)
_cell_measurement_reflns_used 25
_cell_measurement_temperature 153(2)
_cell_measurement_theta_max 12.5
_cell_measurement_theta_min 5
_cell_volume 5237.6(10)
_computing_cell_refinement 'XSCANS (Fait, 1993)'
_computing_data_collection 'XSCANS (Fait, 1993)'
_computing_data_reduction 'XSCANS (Fait, 1993)'
_computing_molecular_graphics 'SHELXTL-PC (Sheldrick, 1995)'
_computing_publication_material 'SHELXTL-PC (Sheldrick, 1995)'
_computing_structure_refinement 'SHELXL-93 (Sheldrick, 1993)'
_computing_structure_solution 'SHELXS-86 (Sheldrick, 1990)'
_diffrn_ambient_temperature 153(2)
_diffrn_measurement_device 'Siemens P4'
_diffrn_measurement_method 'Omega Scans'
_diffrn_radiation_monochromator graphite
_diffrn_radiation_source 'fine-focus sealed tube'
_diffrn_radiation_type MoK\a
_diffrn_radiation_wavelength 0.71073
_diffrn_reflns_av_R_equivalents 0.0392
_diffrn_reflns_av_sigmaI/netI 0.0947
_diffrn_reflns_limit_h_max 0
_diffrn_reflns_limit_h_min -30
_diffrn_reflns_limit_k_max 0
_diffrn_reflns_limit_k_min -15
_diffrn_reflns_limit_l_max 19
_diffrn_reflns_limit_l_min -18
_diffrn_reflns_number 4728
_diffrn_reflns_theta_max 25.00
_diffrn_reflns_theta_min 2.07
_diffrn_standards_decay_% 1%
_diffrn_standards_interval_count 97
_diffrn_standards_number 3
_exptl_absorpt_coefficient_mu 0.140
_exptl_absorpt_correction_T_max 0.779
_exptl_absorpt_correction_T_min 0.762
_exptl_absorpt_correction_type 'Psi Scans'
_exptl_crystal_colour Colourless
_exptl_crystal_density_diffrn 1.262
_exptl_crystal_density_meas ?
_exptl_crystal_density_method none
_exptl_crystal_description Block
_exptl_crystal_F_000 2104
_exptl_crystal_size_max 0.46
_exptl_crystal_size_mid 0.38
_exptl_crystal_size_min 0.29
_refine_diff_density_max 0.237
_refine_diff_density_min -0.233
_refine_diff_density_rms 0.058
_refine_ls_extinction_method none
_refine_ls_goodness_of_fit_all 1.029
_refine_ls_goodness_of_fit_obs 1.105
_refine_ls_hydrogen_treatment 'riding model'
_refine_ls_matrix_type full
_refine_ls_number_parameters 330
_refine_ls_number_reflns 4618
_refine_ls_number_restraints 0
_refine_ls_restrained_S_all 1.029
_refine_ls_restrained_S_obs 1.105
_refine_ls_R_factor_all 0.1227
_refine_ls_R_factor_obs 0.0611
_refine_ls_shift/esd_max 0.000
_refine_ls_shift/esd_mean 0.000
_refine_ls_structure_factor_coef Fsqd
_refine_ls_weighting_details 'w=1/[\s^2^(Fo^2^)+(0.0384P)^2^+6.7072P] where P=(Fo^2^+2Fc^2^)/3'
_refine_ls_weighting_scheme calc
_refine_ls_wR_factor_all 0.1310
_refine_ls_wR_factor_obs 0.1073
_reflns_number_observed 2810
_reflns_number_total 4618
_reflns_observed_criterion >2sigma(I)
_cod_data_source_file b001541psup1.cif
_cod_data_source_block sso3
_cod_depositor_comments
;
The following automatic conversions were performed:

'_symmetry_cell_setting' value 'Monoclinic' changed to 'monoclinic'
according to /home/saulius/struct/CIF-dictionaries/cif_core.dic
dictionary named 'cif_core.dic' version 2.4.2 from 2011-04-26.

Automatic conversion script
Id: cif_fix_values 1891 2012-01-12 08:04:46Z andrius 

The following automatic conversions were performed:

'_exptl_crystal_density_meas' value 'Not measured' was changed to '?'
- the value is perceived as not measured.

Automatic conversion script
Id: cif_fix_values 3008 2015-01-20 13:52:24Z robertas 

The following automatic conversions were performed:

'_refine_ls_weighting_scheme' value 'calc
w=1/[\s^2^(Fo^2^)+(0.0384P)^2^+6.7072P] where P=(Fo^2^+2Fc^2^)/3' was
changed to 'calc'. New tag '_refine_ls_weighting_details' was
created. The value of the new tag was set to
'w=1/[\s^2^(Fo^2^)+(0.0384P)^2^+6.7072P] where P=(Fo^2^+2Fc^2^)/3'.

Automatic conversion script
Id: cif_fix_values 3143 2015-03-26 13:38:13Z robertas 
;
_cod_original_cell_volume 5237.7(10)
_cod_original_sg_symbol_H-M C2/c
_cod_database_code 7213285

loop_
_symmetry_equiv_pos_as_xyz
'x, y, z'
'-x, y, -z+1/2'
'x+1/2, y+1/2, z'
'-x+1/2, y+1/2, -z+1/2'
'-x, -y, -z'
'x, -y, z-1/2'
'-x+1/2, -y+1/2, -z'
'x+1/2, -y+1/2, z-1/2'

loop_
_atom_site_aniso_label
_atom_site_aniso_U_11
_atom_site_aniso_U_22
_atom_site_aniso_U_33
_atom_site_aniso_U_23
_atom_site_aniso_U_13
_atom_site_aniso_U_12
P1 0.0193(4) 0.0183(5) 0.0207(5) -0.0004(4) 0.0035(4) 0.0006(4)
C1S 0.053(4) 0.033(4) 0.050(4) 0.000 -0.006(3) 0.000
C2S 0.062(3) 0.059(4) 0.068(4) 0.009(3) 0.018(3) 0.000(3)
C3S 0.121(6) 0.064(5) 0.191(9) 0.055(5) 0.104(6) 0.018(4)
C4S 0.179(12) 0.026(5) 0.322(20) 0.000 0.181(14) 0.000
C2 0.022(2) 0.020(2) 0.021(2) 0.000(2) 0.0074(15) -0.002(2)
C3 0.019(2) 0.019(2) 0.021(2) 0.006(2) 0.002(2) 0.0037(15)
O3 0.0289(14) 0.0262(14) 0.0319(14) -0.0037(12) 0.0147(12) -0.0025(12)
C4 0.022(2) 0.024(2) 0.024(2) -0.005(2) 0.006(2) -0.004(2)
O5 0.048(2) 0.040(2) 0.035(2) -0.0051(14) 0.0195(14) -0.0106(14)
C5 0.027(2) 0.025(2) 0.031(2) -0.006(2) 0.011(2) -0.012(2)
C6 0.027(2) 0.051(3) 0.044(3) -0.015(2) 0.000(2) 0.002(2)
C7 0.025(2) 0.052(3) 0.030(2) -0.003(2) -0.004(2) 0.000(2)
C8 0.031(2) 0.035(2) 0.026(2) -0.008(2) 0.004(2) -0.012(2)
C11 0.028(2) 0.019(2) 0.021(2) 0.002(2) 0.003(2) 0.001(2)
C12 0.032(2) 0.026(2) 0.025(2) 0.002(2) 0.008(2) 0.003(2)
C13 0.049(3) 0.024(2) 0.033(2) 0.002(2) 0.016(2) -0.002(2)
C14 0.064(3) 0.025(2) 0.026(2) 0.004(2) 0.008(2) -0.011(2)
C15 0.047(3) 0.049(3) 0.029(2) 0.012(2) -0.007(2) -0.008(2)
C16 0.032(2) 0.038(2) 0.034(2) 0.007(2) 0.005(2) -0.005(2)
C21 0.017(2) 0.022(2) 0.026(2) -0.007(2) 0.003(2) -0.002(2)
C22 0.022(2) 0.030(2) 0.029(2) -0.009(2) 0.005(2) -0.002(2)
C23 0.029(2) 0.044(3) 0.031(2) -0.017(2) 0.006(2) -0.001(2)
C24 0.034(2) 0.039(3) 0.057(3) -0.024(2) 0.013(2) 0.003(2)
C25 0.041(3) 0.021(2) 0.058(3) -0.005(2) 0.010(2) 0.002(2)
C26 0.030(2) 0.026(2) 0.037(2) -0.003(2) 0.011(2) -0.001(2)
C31 0.020(2) 0.025(2) 0.017(2) 0.001(2) 0.0055(15) 0.000(2)
C32 0.021(2) 0.052(3) 0.033(2) 0.010(2) 0.003(2) 0.009(2)
C33 0.024(2) 0.027(2) 0.036(2) 0.003(2) 0.001(2) -0.003(2)
C34 0.025(2) 0.041(3) 0.031(2) 0.002(2) 0.001(2) -0.008(2)
C35 0.028(2) 0.039(2) 0.029(2) 0.005(2) 0.005(2) 0.006(2)
C36 0.028(2) 0.024(2) 0.022(2) 0.001(2) 0.002(2) 0.001(2)
C41 0.032(2) 0.024(2) 0.030(2) -0.006(2) 0.008(2) -0.004(2)
O41 0.044(2) 0.024(2) 0.063(2) 0.0022(14) 0.0022(15) -0.0110(14)
O42 0.034(2) 0.0202(14) 0.0310(15) 0.0035(12) -0.0011(12) -0.0008(12)
C43 0.049(3) 0.033(2) 0.036(2) 0.007(2) 0.006(2) 0.004(2)
C44 0.048(3) 0.035(3) 0.041(3) -0.006(2) -0.004(2) 0.015(2)

loop_
_atom_site_label
_atom_site_type_symbol
_atom_site_fract_x
_atom_site_fract_y
_atom_site_fract_z
_atom_site_U_iso_or_equiv
_atom_site_thermal_displace_type
_atom_site_occupancy
_atom_site_calc_flag
_atom_site_refinement_flags
P1 P 0.17356(4) 0.05021(7) 0.51638(6) 0.0197(2) Uani 1 d .
C1S C 0.0000 0.5247(5) 0.2500 0.048(2) Uani 1 d S
H1S H 0.0000 0.5980(5) 0.2500 0.058 Uiso 1 calc SR
C2S C -0.0036(2) 0.4740(4) 0.3208(3) 0.0628(14) Uani 1 d .
H2S H -0.0060(2) 0.5116(4) 0.3695(3) 0.075 Uiso 1 calc R
C3S C -0.0036(3) 0.3701(5) 0.3215(5) 0.114(3) Uani 1 d .
H3S H -0.0062(3) 0.3337(5) 0.3707(5) 0.137 Uiso 1 calc R
C4S C 0.0000 0.3167(7) 0.2500 0.155(7) Uani 1 d S
H4S H 0.0000 0.2434(7) 0.2500 0.186 Uiso 1 calc SR
C2 C 0.12712(13) -0.0458(3) 0.5206(2) 0.0208(8) Uani 1 d .
H2 H 0.11076(13) -0.0409(3) 0.5694(2) 0.025 Uiso 1 d R
C3 C 0.12265(13) -0.1309(3) 0.4678(2) 0.0202(8) Uani 1 d .
O3 O 0.15128(9) -0.1476(2) 0.41687(15) 0.0277(6) Uani 1 d .
C4 C 0.07724(14) -0.2115(3) 0.4704(2) 0.0231(8) Uani 1 d .
O5 O 0.03383(11) -0.1594(2) 0.5816(2) 0.0393(7) Uani 1 d .
C5 C 0.03288(14) -0.1645(3) 0.5078(2) 0.0268(9) Uani 1 d .
C6 C -0.0123(2) -0.1253(3) 0.4374(2) 0.0422(11) Uani 1 d .
H6A H -0.0192(2) -0.0595(3) 0.4491(2) 0.051 Uiso 1 d R
H6B H -0.0425(2) -0.1793(3) 0.4392(2) 0.051 Uiso 1 d R
C7 C 0.00614(15) -0.1454(3) 0.3574(2) 0.0377(10) Uani 1 d .
H7A H -0.02193(15) -0.1585(3) 0.3023(2) 0.045 Uiso 1 d R
H7B H 0.02887(15) -0.0790(3) 0.3430(2) 0.045 Uiso 1 d R
C8 C 0.04594(15) -0.2353(3) 0.3800(2) 0.0310(9) Uani 1 d .
H8A H 0.06813(15) -0.2561(3) 0.3409(2) 0.037 Uiso 1 d R
H8B H 0.02323(15) -0.2964(3) 0.3781(2) 0.037 Uiso 1 d R
C11 C 0.17201(14) 0.0870(3) 0.4098(2) 0.0230(8) Uani 1 d .
C12 C 0.2188(2) 0.1063(3) 0.3833(2) 0.0273(9) Uani 1 d .
H12 H 0.2527(14) 0.0993(27) 0.4228(22) 0.033 Uiso 1 d .
C13 C 0.2161(2) 0.1305(3) 0.3000(2) 0.0345(10) Uani 1 d .
H13 H 0.2520(2) 0.1624(3) 0.2800(2) 0.041 Uiso 1 d R
C14 C 0.1664(2) 0.1385(3) 0.2438(2) 0.0387(11) Uani 1 d .
H14 H 0.1635(2) 0.1619(3) 0.1777(2) 0.046 Uiso 1 d R
C15 C 0.1195(2) 0.1192(3) 0.2695(2) 0.0443(11) Uani 1 d .
H15 H 0.0804(2) 0.1423(3) 0.2333(2) 0.053 Uiso 1 d R
C16 C 0.1215(2) 0.0943(3) 0.3525(2) 0.0351(10) Uani 1 d .
H16 H 0.0916(2) 0.0826(3) 0.3756(2) 0.042 Uiso 1 d R
C21 C 0.15565(13) 0.1614(3) 0.5711(2) 0.0217(8) Uani 1 d .
C22 C 0.15660(14) 0.1503(3) 0.6561(2) 0.0272(9) Uani 1 d .
H22 H 0.17171(14) 0.0780(3) 0.6856(2) 0.033 Uiso 1 d R
C23 C 0.14087(15) 0.2323(3) 0.6994(2) 0.0350(10) Uani 1 d .
H23 H 0.14052(15) 0.2174(3) 0.7617(2) 0.042 Uiso 1 d R
C24 C 0.1236(2) 0.3232(3) 0.6580(3) 0.0429(11) Uani 1 d .
H24 H 0.1125(2) 0.3774(3) 0.6901(3) 0.051 Uiso 1 d R
C25 C 0.1220(2) 0.3343(3) 0.5738(3) 0.0405(11) Uani 1 d .
H25 H 0.1087(2) 0.3985(3) 0.5433(3) 0.049 Uiso 1 d R
C26 C 0.13834(14) 0.2533(3) 0.5300(2) 0.0304(9) Uani 1 d .
H26 H 0.13820(14) 0.2607(3) 0.4685(2) 0.036 Uiso 1 d R
C31 C 0.24290(13) 0.0194(3) 0.5670(2) 0.0204(8) Uani 1 d .
C32 C 0.35020(15) -0.0308(3) 0.6378(2) 0.0360(10) Uani 1 d .
H32 H 0.38657(15) -0.0615(3) 0.6631(2) 0.043 Uiso 1 d R
C33 C 0.27996(14) 0.0961(3) 0.6011(2) 0.0299(9) Uani 1 d .
H33 H 0.26713(14) 0.1768(3) 0.6029(2) 0.036 Uiso 1 d R
C34 C 0.33355(15) 0.0706(3) 0.6371(2) 0.0336(10) Uani 1 d .
H34 H 0.35920(15) 0.1172(3) 0.6546(2) 0.040 Uiso 1 d R
C35 C 0.31377(15) -0.1085(3) 0.6045(2) 0.0322(9) Uani 1 d .
H35 H 0.32012(15) -0.2008(3) 0.6045(2) 0.039 Uiso 1 d R
C36 C 0.25979(14) -0.0832(3) 0.5695(2) 0.0250(8) Uani 1 d .
H36 H 0.23165(14) -0.1400(3) 0.5418(2) 0.030 Uiso 1 d R
C41 C 0.0991(2) -0.3094(3) 0.5177(2) 0.0285(9) Uani 1 d .
O41 O 0.07471(11) -0.3888(2) 0.5115(2) 0.0453(8) Uani 1 d .
O42 O 0.14869(10) -0.2958(2) 0.5682(2) 0.0300(6) Uani 1 d .
C43 C 0.1717(2) -0.3867(3) 0.6164(3) 0.0398(11) Uani 1 d .
H43A H 0.1507(2) -0.4008(3) 0.6624(3) 0.048 Uiso 1 d R
H43B H 0.1718(2) -0.4400(3) 0.5745(3) 0.048 Uiso 1 d R
C44 C 0.2292(2) -0.3619(3) 0.6599(3) 0.0438(11) Uani 1 d .
H44A H 0.2445(4) -0.4189(10) 0.6973(13) 0.066 Uiso 1 calc R
H44B H 0.2300(2) -0.2986(12) 0.6927(13) 0.066 Uiso 1 calc R
H44C H 0.2507(3) -0.3521(20) 0.6181(3) 0.066 Uiso 1 calc R

loop_
_atom_type_symbol
_atom_type_description
_atom_type_scat_dispersion_real
_atom_type_scat_dispersion_imag
_atom_type_scat_source
C C 0.0033 0.0016 'International Tables Vol C Tables 4.2.6.8 and 6.1.1.4'
H H 0.0000 0.0000 'International Tables Vol C Tables 4.2.6.8 and 6.1.1.4'
O O 0.0106 0.0060 'International Tables Vol C Tables 4.2.6.8 and 6.1.1.4'
P P 0.1023 0.0942 'International Tables Vol C Tables 4.2.6.8 and 6.1.1.4'

loop_
_geom_angle_atom_site_label_1
_geom_angle_atom_site_label_2
_geom_angle_atom_site_label_3
_geom_angle
_geom_angle_site_symmetry_1
_geom_angle_site_symmetry_3
C2 P1 C31 114.9(2) . .
C2 P1 C11 111.8(2) . .
C31 P1 C11 107.5(2) . .
C2 P1 C21 107.5(2) . .
C31 P1 C21 106.2(2) . .
C11 P1 C21 108.7(2) . .
C2S C1S C2S 122.1(7) 2 .
C3S C2S C1S 119.5(6) . .
C2S C3S C4S 119.5(7) . .
C3S C4S C3S 120.0(8) . 2
C3 C2 P1 120.2(3) . .
O3 C3 C2 125.4(3) . .
O3 C3 C4 116.9(3) . .
C2 C3 C4 117.7(3) . .
C41 C4 C5 110.0(3) . .
C41 C4 C8 111.5(3) . .
C5 C4 C8 101.9(3) . .
C41 C4 C3 112.9(3) . .
C5 C4 C3 111.2(3) . .
C8 C4 C3 108.8(3) . .
O5 C5 C6 125.5(4) . .
O5 C5 C4 125.6(4) . .
C6 C5 C4 108.9(3) . .
C5 C6 C7 105.8(3) . .
C6 C7 C8 104.0(3) . .
C7 C8 C4 104.0(3) . .
C12 C11 C16 119.6(3) . .
C12 C11 P1 122.0(3) . .
C16 C11 P1 118.4(3) . .
C11 C12 C13 120.3(4) . .
C14 C13 C12 120.0(4) . .
C15 C14 C13 120.1(4) . .
C14 C15 C16 120.7(4) . .
C15 C16 C11 119.2(4) . .
C26 C21 C22 120.2(3) . .
C26 C21 P1 121.9(3) . .
C22 C21 P1 117.8(3) . .
C23 C22 C21 119.6(4) . .
C24 C23 C22 119.8(4) . .
C25 C24 C23 120.9(4) . .
C24 C25 C26 119.9(4) . .
C21 C26 C25 119.6(4) . .
C33 C31 C36 119.7(3) . .
C33 C31 P1 121.3(3) . .
C36 C31 P1 118.9(3) . .
C34 C32 C35 120.9(3) . .
C34 C33 C31 120.1(4) . .
C32 C34 C33 119.8(4) . .
C32 C35 C36 119.3(4) . .
C35 C36 C31 120.1(3) . .
O41 C41 O42 123.8(4) . .
O41 C41 C4 123.8(3) . .
O42 C41 C4 112.3(3) . .
C41 O42 C43 115.0(3) . .
O42 C43 C44 107.6(3) . .

loop_
_geom_bond_atom_site_label_1
_geom_bond_atom_site_label_2
_geom_bond_distance
_geom_bond_site_symmetry_2
P1 C2 1.726(3) .
P1 C31 1.802(3) .
P1 C11 1.804(3) .
P1 C21 1.811(3) .
C1S C2S 1.355(5) 2
C1S C2S 1.355(5) .
C2S C3S 1.347(7) .
C3S C4S 1.384(8) .
C4S C3S 1.384(8) 2
C2 C3 1.391(5) .
C3 O3 1.248(4) .
C3 C4 1.562(5) .
C4 C41 1.522(5) .
C4 C5 1.529(5) .
C4 C8 1.539(5) .
O5 C5 1.207(4) .
C5 C6 1.509(5) .
C6 C7 1.516(5) .
C7 C8 1.528(5) .
C11 C12 1.380(5) .
C11 C16 1.402(5) .
C12 C13 1.389(5) .
C13 C14 1.378(5) .
C14 C15 1.374(6) .
C15 C16 1.390(5) .
C21 C26 1.389(5) .
C21 C22 1.395(5) .
C22 C23 1.388(5) .
C23 C24 1.380(6) .
C24 C25 1.379(6) .
C25 C26 1.390(5) .
C31 C33 1.391(5) .
C31 C36 1.394(5) .
C32 C34 1.379(5) .
C32 C35 1.388(5) .
C33 C34 1.387(5) .
C35 C36 1.392(5) .
C41 O41 1.193(4) .
C41 O42 1.343(4) .
O42 C43 1.461(4) .
C43 C44 1.500(5) .
